data_4124679
loop_
_publ_author_name
'Randall, J.'

_publ_section_title
;
 The preparation of some ternary oxides of the platinum metals
;
_journal_name_full 'Journal of the American Chemical Society'
_journal_page_first 2629
_journal_page_last 2629
_journal_volume 81
_journal_year 1959
_chemical_formula_sum 'O4 Sr2 U'
_chemical_name_systematic 'Sr2 (U O4)'
_space_group_IT_number 139
_symmetry_space_group_name_Hall '-I 4 2'
_symmetry_space_group_name_H-M 'I 4/m m m'
_cell_angle_alpha 90
_cell_angle_beta 90
_cell_angle_gamma 90
_cell_formula_units_Z 2
_cell_length_a 3.87
_cell_length_b 3.87
_cell_length_c 12.74
_cell_volume 190.806
_citation_journal_id_ASTM JACSAT
_cod_data_source_file Randall_JACSAT_1959_1196.cif
_cod_data_source_block O4Sr2U1
_cod_original_cell_volume 190.8057
_cod_original_formula_sum 'O4 Sr2 U1'
_cod_database_code 4124679

loop_
_symmetry_equiv_pos_as_xyz
x,y,z
-y,x,z
-x,-y,z
y,-x,z
x,-y,-z
y,x,-z
-x,y,-z
-y,-x,-z
-x,-y,-z
y,-x,-z
x,y,-z
-y,x,-z
-x,y,z
-y,-x,z
x,-y,z
y,x,z
x+1/2,y+1/2,z+1/2
-y+1/2,x+1/2,z+1/2
-x+1/2,-y+1/2,z+1/2
y+1/2,-x+1/2,z+1/2
x+1/2,-y+1/2,-z+1/2
y+1/2,x+1/2,-z+1/2
-x+1/2,y+1/2,-z+1/2
-y+1/2,-x+1/2,-z+1/2
-x+1/2,-y+1/2,-z+1/2
y+1/2,-x+1/2,-z+1/2
x+1/2,y+1/2,-z+1/2
-y+1/2,x+1/2,-z+1/2
-x+1/2,y+1/2,z+1/2
-y+1/2,-x+1/2,z+1/2
x+1/2,-y+1/2,z+1/2
y+1/2,x+1/2,z+1/2

loop_
_atom_site_label
_atom_site_type_symbol
_atom_site_fract_x
_atom_site_fract_y
_atom_site_fract_z
_atom_site_occupancy
_atom_site_U_iso_or_equiv
Sr1 Sr 0 0 0.356 1 0.0
O1 O 0 0.5 0 1 0.0
U1 U 0 0 0 1 0.0
O2 O 0 0 0.152 1 0.0
